data_2200327
loop_
_publ_author_name
'Abad, Antonio'
'Agull\'o, Consuelo'
'Cu\~nat, Ana C.'
'Navarro, Ismael'
'Ram\'irez de Arellano, Carmen'

_publ_section_title
;
 The product of a regiospecific and stereoselective ene-reaction of a
 polycyclic terpenoid system
;
_journal_issue 6
_journal_name_full 'Acta Crystallographica Section E'
_journal_page_first o553
_journal_page_last o554
_journal_paper_doi 10.1107/S1600536801008510
_journal_volume 57
_journal_year 2001
_chemical_formula_moiety 'C25 H32 O7'
_chemical_formula_sum 'C25 H32 O7'
_chemical_formula_weight 444.51
_chemical_melting_point 430
_chemical_name_systematic
;
 dimethyl(Z)-[(8aS,2R, 4aR, 4bR)-8a-methoxycarbonyl-1,4a,7-
-trimethyl-8-oxo-2,3,4,4a,4b,5,8,8a,9,10-decahydro-
-phenanthren-2-yl]-2-butenedioate
;
_space_group_IT_number 19
_symmetry_cell_setting orthorhombic
_symmetry_space_group_name_Hall 'P 2ac 2ab'
_symmetry_space_group_name_H-M 'P 21 21 21'
_audit_creation_method SHELXL-97
_cell_angle_alpha 90.00
_cell_angle_beta 90.00
_cell_angle_gamma 90.00
_cell_formula_units_Z 4
_cell_length_a 11.810(2)
_cell_length_b 13.985(3)
_cell_length_c 14.434(3)
_cell_measurement_reflns_used 25
_cell_measurement_temperature 293(2)
_cell_measurement_theta_max 12
_cell_measurement_theta_min 10
_cell_volume 2384.0(8)
_computing_cell_refinement CAD4/PC
_computing_data_collection 'CAD4/PC (Enraf-Nonius, 1996)'
_computing_data_reduction 'MolEN (Fair, 1997)'
_computing_molecular_graphics 'SHELXTL (Bruker, 1997)'
_computing_publication_material SHELXL97
_computing_structure_refinement 'SHELXL97 (Sheldrick, 1997b)'
_computing_structure_solution 'SHELXS97 (Sheldrick, 1997a)'
_diffrn_ambient_temperature 293(2)
_diffrn_measured_fraction_theta_full .997
_diffrn_measured_fraction_theta_max .997
_diffrn_measurement_device_type Nonius-CAD4
_diffrn_measurement_method \w-scans
_diffrn_radiation_monochromator graphite
_diffrn_radiation_source 'fine-focus sealed tube'
_diffrn_radiation_type MoK\a
_diffrn_radiation_wavelength .71073
_diffrn_reflns_av_R_equivalents .0298
_diffrn_reflns_av_sigmaI/netI .0472
_diffrn_reflns_limit_h_max 4
_diffrn_reflns_limit_h_min -14
_diffrn_reflns_limit_k_max 16
_diffrn_reflns_limit_k_min -16
_diffrn_reflns_limit_l_max 17
_diffrn_reflns_limit_l_min 0
_diffrn_reflns_number 6144
_diffrn_reflns_theta_full 24.98
_diffrn_reflns_theta_max 24.98
_diffrn_reflns_theta_min 3.18
_diffrn_standards_decay_% 1.8
_diffrn_standards_interval_count 250
_diffrn_standards_number 3
_exptl_absorpt_coefficient_mu .090
_exptl_absorpt_correction_type none
_exptl_crystal_colour colourless
_exptl_crystal_density_diffrn 1.238
_exptl_crystal_density_method 'not measured'
_exptl_crystal_description block
_exptl_crystal_F_000 952
_exptl_crystal_size_max .64
_exptl_crystal_size_mid .62
_exptl_crystal_size_min .44
_refine_diff_density_max .149
_refine_diff_density_min -.137
_refine_ls_abs_structure_details '(Flack, 1983)'
_refine_ls_abs_structure_Flack .5(16)
_refine_ls_extinction_coef .0069(9)
_refine_ls_extinction_method SHELXL
_refine_ls_goodness_of_fit_ref 1.094
_refine_ls_hydrogen_treatment constr
_refine_ls_matrix_type full
_refine_ls_number_parameters 290
_refine_ls_number_reflns 4163
_refine_ls_number_restraints 0
_refine_ls_restrained_S_all 1.094
_refine_ls_R_factor_all .0778
_refine_ls_R_factor_gt .0491
_refine_ls_shift/su_max .000
_refine_ls_shift/su_mean .000
_refine_ls_structure_factor_coef Fsqd
_refine_ls_weighting_details 'calc w=1/[\s^2^(Fo^2^)+(0.0417P)^2^+0.6085P] where P=(Fo^2^+2Fc^2^)/3'
_refine_ls_weighting_scheme calc
_refine_ls_wR_factor_ref .1230
_reflns_number_gt 3049
_reflns_number_total 4163
_reflns_threshold_expression I>2\s(I)
_cod_data_source_file ob6041.cif
_cod_data_source_block I
_cod_database_code 2200327
_cod_database_fobs_code 2200327

loop_
_symmetry_equiv_pos_as_xyz
'x, y, z'
'-x+1/2, -y, z+1/2'
'-x, y+1/2, -z+1/2'
'x+1/2, -y+1/2, -z'

loop_
_atom_site_label
_atom_site_fract_x
_atom_site_fract_y
_atom_site_fract_z
_atom_site_U_iso_or_equiv
_atom_site_adp_type
_atom_site_calc_flag
_atom_site_refinement_flags
_atom_site_occupancy
_atom_site_disorder_assembly
_atom_site_disorder_group
_atom_site_type_symbol
C1 .1392(3) .0672(2) 1.05093(19) .0489(8) Uani d . 1 . . C
H1A .2109 .0338 1.0461 .059 Uiso calc R 1 . . H
H1B .1532 .1345 1.0397 .059 Uiso calc R 1 . . H
C2 .0924(3) .0547(3) 1.1484(2) .0566(9) Uani d . 1 . . C
H2A .1481 .0759 1.1934 .068 Uiso calc R 1 . . H
H2B .0765 -.0123 1.1598 .068 Uiso calc R 1 . . H
C3 -.0159(3) .1131(2) 1.1591(2) .0538(8) Uani d . 1 . . C
H3 -.0528 .0914 1.2162 .065 Uiso calc R 1 . . H
C4 -.0973(3) .0943(2) 1.0808(2) .0508(8) Uani d . 1 . . C
C5 -.0649(3) .0539(2) 1.0013(2) .0461(8) Uani d . 1 . . C
C6 -.1476(3) .0318(2) .9250(2) .0504(8) Uani d . 1 . . C
H6A -.2229 .0511 .9442 .061 Uiso calc R 1 . . H
H6B -.1489 -.0367 .9144 .061 Uiso calc R 1 . . H
C7 -.1176(2) .0824(2) .8348(2) .0470(8) Uani d . 1 . . C
H7A -.1252 .1508 .8435 .056 Uiso calc R 1 . . H
H7B -.1706 .0631 .7871 .056 Uiso calc R 1 . . H
C8 .0028(2) .0601(2) .80256(18) .0414(7) Uani d . 1 . . C
C9 .0862(2) .0800(2) .88366(19) .0407(7) Uani d . 1 . . C
H9 .0755 .1480 .8973 .049 Uiso calc R 1 . . H
C10 .0581(3) .0290(2) .97680(19) .0436(7) Uani d . 1 . . C
C11 .2096(3) .0729(2) .8537(2) .0497(8) Uani d . 1 . . C
H11A .2575 .0979 .9026 .060 Uiso calc R 1 . . H
H11B .2291 .0063 .8444 .060 Uiso calc R 1 . . H
C12 .2316(3) .1270(2) .7665(2) .0506(8) Uani d . 1 . . C
H12 .3064 .1424 .7530 .061 Uiso calc R 1 . . H
C13 .1529(3) .1547(2) .7068(2) .0479(8) Uani d . 1 . . C
C14 .0340(3) .1256(2) .7200(2) .0467(8) Uani d . 1 . . C
C15 .0095(3) .2193(2) 1.17131(19) .0496(8) Uani d . 1 . . C
C16 .0009(3) .2845(2) 1.1048(2) .0546(8) Uani d . 1 . . C
H16 -.0189 .2639 1.0457 .066 Uiso calc R 1 . . H
C17 .0209(3) .3866(3) 1.1190(2) .0582(9) Uani d . 1 . . C
C18 .0267(5) .5370(3) 1.0456(3) .1009(16) Uani d . 1 . . C
H18A -.0402 .5643 1.0725 .121 Uiso calc R 1 . . H
H18B .0379 .5631 .9847 .121 Uiso calc R 1 . . H
H18C .0910 .5517 1.0837 .121 Uiso calc R 1 . . H
C19 .0418(3) .2478(2) 1.2682(2) .0514(8) Uani d . 1 . . C
C20 .1881(4) .2968(4) 1.3663(3) .0950(15) Uani d . 1 . . C
H20A .1565 .3590 1.3771 .114 Uiso calc R 1 . . H
H20B .2693 .3007 1.3678 .114 Uiso calc R 1 . . H
H20C .1626 .2535 1.4135 .114 Uiso calc R 1 . . H
C21 -.2177(3) .1226(3) 1.1025(3) .0776(12) Uani d . 1 . . C
H21A -.2519 .1503 1.0484 .093 Uiso calc R 1 . . H
H21B -.2180 .1686 1.1519 .093 Uiso calc R 1 . . H
H21C -.2599 .0671 1.1210 .093 Uiso calc R 1 . . H
C22 .0040(3) -.0412(2) .7622(2) .0486(7) Uani d . 1 . . C
C23 .1085(3) -.1566(2) .6815(3) .0732(11) Uani d . 1 . . C
H23A .1019 -.2054 .7279 .088 Uiso calc R 1 . . H
H23B .1794 -.1634 .6497 .088 Uiso calc R 1 . . H
H23C .0474 -.1626 .6380 .088 Uiso calc R 1 . . H
C24 .0727(3) -.0805(2) .9710(2) .0562(9) Uani d . 1 . . C
H24A .0598 -.1082 1.0309 .067 Uiso calc R 1 . . H
H24B .1481 -.0953 .9508 .067 Uiso calc R 1 . . H
H24C .0191 -.1062 .9276 .067 Uiso calc R 1 . . H
C25 .1791(3) .2122(3) .6216(2) .0693(11) Uani d . 1 . . C
H25A .1440 .2739 .6264 .083 Uiso calc R 1 . . H
H25B .1505 .1795 .5680 .083 Uiso calc R 1 . . H
H25C .2596 .2198 .6160 .083 Uiso calc R 1 . . H
O1 .0376(3) .42510(18) 1.19113(17) .0860(9) Uani d . 1 . . O
O2 .0137(3) .43439(18) 1.03911(15) .0787(8) Uani d . 1 . . O
O3 -.0243(2) .2513(2) 1.33007(16) .0729(7) Uani d . 1 . . O
O4 .1522(2) .26248(19) 1.27701(16) .0682(7) Uani d . 1 . . O
O5 -.0754(2) -.09320(18) .75892(19) .0779(8) Uani d . 1 . . O
O6 .10348(19) -.06377(15) .72505(17) .0628(6) Uani d . 1 . . O
O7 -.0391(2) .14819(18) .66556(15) .0675(7) Uani d . 1 . . O

loop_
_atom_site_aniso_label
_atom_site_aniso_U_11
_atom_site_aniso_U_22
_atom_site_aniso_U_33
_atom_site_aniso_U_12
_atom_site_aniso_U_13
_atom_site_aniso_U_23
C1 .0502(18) .0511(18) .0454(18) .0033(16) -.0013(14) -.0009(15)
C2 .071(2) .0552(19) .0433(17) .0044(18) -.0040(17) .0019(15)
C3 .067(2) .0583(19) .0364(15) .0005(17) .0094(17) .0065(14)
C4 .0510(19) .0519(19) .0495(18) -.0072(16) .0025(16) .0015(15)
C5 .0472(18) .0436(17) .0475(17) -.0021(15) .0043(15) .0084(14)
C6 .0387(18) .0568(19) .0558(19) -.0030(15) .0027(16) -.0031(16)
C7 .0419(17) .0483(18) .0509(18) .0001(15) -.0029(15) .0019(15)
C8 .0417(16) .0386(15) .0438(15) .0016(14) -.0025(14) .0013(12)
C9 .0387(16) .0401(16) .0435(15) -.0023(13) .0019(14) -.0027(13)
C10 .0452(18) .0447(16) .0410(16) .0015(15) .0000(14) .0027(14)
C11 .0420(18) .059(2) .0480(17) .0023(16) -.0025(14) -.0041(16)
C12 .0464(18) .0515(18) .0540(18) -.0031(15) .0085(16) -.0083(16)
C13 .056(2) .0437(17) .0445(17) .0006(15) .0048(16) -.0004(15)
C14 .054(2) .0469(17) .0393(16) .0064(15) .0036(16) -.0023(14)
C15 .055(2) .0556(18) .0378(15) .0013(17) .0058(16) -.0025(14)
C16 .068(2) .0574(19) .0384(15) .0030(19) .0033(17) -.0025(15)
C17 .067(2) .062(2) .0457(18) .0076(18) .0080(18) .0052(16)
C18 .145(5) .057(3) .101(3) .012(3) .005(3) .021(2)
C19 .057(2) .0560(19) .0414(17) .0039(16) .0028(17) .0006(15)
C20 .079(3) .146(4) .060(2) -.021(3) -.012(2) -.009(3)
C21 .058(2) .100(3) .075(3) -.001(2) .017(2) -.023(2)
C22 .0527(19) .0460(17) .0471(17) -.0038(16) -.0068(17) -.0006(14)
C23 .080(3) .047(2) .093(3) .0064(19) .014(2) -.019(2)
C24 .068(2) .0452(18) .0551(18) .0052(17) .0004(18) .0044(15)
C25 .081(3) .068(2) .059(2) -.001(2) .015(2) .0085(19)
O1 .143(3) .0613(15) .0538(14) -.0039(17) -.0062(16) -.0079(13)
O2 .118(2) .0643(16) .0541(13) .0058(16) .0000(16) .0117(12)
O3 .0622(16) .114(2) .0423(12) -.0046(15) .0130(13) -.0125(13)
O4 .0548(15) .102(2) .0480(13) -.0047(14) .0018(12) -.0085(13)
O5 .0629(16) .0735(17) .097(2) -.0190(14) -.0018(15) -.0292(15)
O6 .0605(15) .0421(12) .0857(17) -.0020(11) .0148(13) -.0144(12)
O7 .0631(16) .0897(18) .0498(13) .0130(14) -.0058(12) .0155(13)

loop_
_atom_type_symbol
_atom_type_description
_atom_type_scat_dispersion_real
_atom_type_scat_dispersion_imag
_atom_type_scat_source
C C .0033 .0016 'International Tables Vol C Tables 4.2.6.8 and 6.1.1.4'
H H .0000 .0000 'International Tables Vol C Tables 4.2.6.8 and 6.1.1.4'
O O .0106 .0060 'International Tables Vol C Tables 4.2.6.8 and 6.1.1.4'

loop_
_geom_angle_atom_site_label_1
_geom_angle_atom_site_label_2
_geom_angle_atom_site_label_3
_geom_angle
C2 C1 C10 112.3(3)
C2 C1 H1A 109.1
C10 C1 H1A 109.1
C2 C1 H1B 109.1
C10 C1 H1B 109.1
H1A C1 H1B 107.9
C1 C2 C3 109.7(3)
C1 C2 H2A 109.7
C3 C2 H2A 109.7
C1 C2 H2B 109.7
C3 C2 H2B 109.7
H2A C2 H2B 108.2
C4 C3 C2 111.4(3)
C4 C3 C15 112.5(3)
C2 C3 C15 111.6(3)
C4 C3 H3 107.0
C2 C3 H3 107.0
C15 C3 H3 107.0
C5 C4 C3 122.3(3)
C5 C4 C21 124.1(3)
C3 C4 C21 113.6(3)
C4 C5 C6 122.0(3)
C4 C5 C10 124.5(3)
C6 C5 C10 113.5(3)
C5 C6 C7 112.2(3)
C5 C6 H6A 109.2
C7 C6 H6A 109.2
C5 C6 H6B 109.2
C7 C6 H6B 109.2
H6A C6 H6B 107.9
C6 C7 C8 112.5(2)
C6 C7 H7A 109.1
C8 C7 H7A 109.1
C6 C7 H7B 109.1
C8 C7 H7B 109.1
H7A C7 H7B 107.8
C7 C8 C22 108.3(2)
C7 C8 C14 109.6(2)
C22 C8 C14 104.6(2)
C7 C8 C9 108.9(2)
C22 C8 C9 116.5(2)
C14 C8 C9 108.8(2)
C11 C9 C8 112.4(2)
C11 C9 C10 114.8(2)
C8 C9 C10 115.6(2)
C11 C9 H9 104.1
C8 C9 H9 104.1
C10 C9 H9 104.1
C1 C10 C5 110.5(2)
C1 C10 C24 108.4(3)
C5 C10 C24 110.1(3)
C1 C10 C9 108.1(2)
C5 C10 C9 107.2(2)
C24 C10 C9 112.6(2)
C12 C11 C9 111.9(3)
C12 C11 H11A 109.2
C9 C11 H11A 109.2
C12 C11 H11B 109.2
C9 C11 H11B 109.2
H11A C11 H11B 107.9
C13 C12 C11 125.1(3)
C13 C12 H12 117.5
C11 C12 H12 117.5
C12 C13 C14 120.2(3)
C12 C13 C25 123.0(3)
C14 C13 C25 116.8(3)
O7 C14 C13 121.5(3)
O7 C14 C8 119.0(3)
C13 C14 C8 119.3(3)
C16 C15 C19 120.7(3)
C16 C15 C3 124.7(3)
C19 C15 C3 114.5(3)
C15 C16 C17 123.8(3)
C15 C16 H16 118.1
C17 C16 H16 118.1
O1 C17 O2 122.8(3)
O1 C17 C16 126.3(3)
O2 C17 C16 110.9(3)
O2 C18 H18A 109.5
O2 C18 H18B 109.5
H18A C18 H18B 109.5
O2 C18 H18C 109.5
H18A C18 H18C 109.5
H18B C18 H18C 109.5
O3 C19 O4 124.7(3)
O3 C19 C15 122.9(3)
O4 C19 C15 112.3(3)
O4 C20 H20A 109.5
O4 C20 H20B 109.5
H20A C20 H20B 109.5
O4 C20 H20C 109.5
H20A C20 H20C 109.5
H20B C20 H20C 109.5
C4 C21 H21A 109.5
C4 C21 H21B 109.5
H21A C21 H21B 109.5
C4 C21 H21C 109.5
H21A C21 H21C 109.5
H21B C21 H21C 109.5
O5 C22 O6 122.5(3)
O5 C22 C8 125.0(3)
O6 C22 C8 112.4(3)
O6 C23 H23A 109.5
O6 C23 H23B 109.5
H23A C23 H23B 109.5
O6 C23 H23C 109.5
H23A C23 H23C 109.5
H23B C23 H23C 109.5
C10 C24 H24A 109.5
C10 C24 H24B 109.5
H24A C24 H24B 109.5
C10 C24 H24C 109.5
H24A C24 H24C 109.5
H24B C24 H24C 109.5
C13 C25 H25A 109.5
C13 C25 H25B 109.5
H25A C25 H25B 109.5
C13 C25 H25C 109.5
H25A C25 H25C 109.5
H25B C25 H25C 109.5
C17 O2 C18 115.7(3)
C19 O4 C20 115.3(3)
C22 O6 C23 115.2(3)

loop_
_geom_bond_atom_site_label_1
_geom_bond_atom_site_label_2
_geom_bond_site_symmetry_2
_geom_bond_distance
_geom_bond_publ_flag
C1 C2 . 1.522(4) ?
C1 C10 . 1.532(4) ?
C1 H1A . .9700 ?
C1 H1B . .9700 ?
C2 C3 . 1.525(5) ?
C2 H2A . .9700 ?
C2 H2B . .9700 ?
C3 C4 . 1.508(5) ?
C3 C15 . 1.525(4) ?
C3 H3 . .9800 ?
C4 C5 . 1.335(4) ?
C4 C21 . 1.509(5) ?
C5 C6 . 1.505(4) ?
C5 C10 . 1.535(4) ?
C6 C7 . 1.523(4) ?
C6 H6A . .9700 ?
C6 H6B . .9700 ?
C7 C8 . 1.528(4) ?
C7 H7A . .9700 ?
C7 H7B . .9700 ?
C8 C22 . 1.532(4) ?
C8 C14 . 1.547(4) ?
C8 C9 . 1.555(4) ?
C9 C11 . 1.522(4) ?
C9 C10 . 1.558(4) ?
C9 H9 . .9800 ?
C10 C24 . 1.543(4) ?
C11 C12 . 1.491(4) ?
C11 H11A . .9700 ?
C11 H11B . .9700 ?
C12 C13 . 1.325(4) ?
C12 H12 . .9300 ?
C13 C14 . 1.475(4) ?
C13 C25 . 1.501(4) ?
C14 O7 . 1.209(4) ?
C15 C16 . 1.328(4) ?
C15 C19 . 1.504(4) ?
C16 C17 . 1.463(5) ?
C16 H16 . .9300 ?
C17 O1 . 1.188(4) ?
C17 O2 . 1.335(4) ?
C18 O2 . 1.446(5) ?
C18 H18A . .9600 ?
C18 H18B . .9600 ?
C18 H18C . .9600 ?
C19 O3 . 1.187(4) ?
C19 O4 . 1.326(4) ?
C20 O4 . 1.439(4) ?
C20 H20A . .9600 ?
C20 H20B . .9600 ?
C20 H20C . .9600 ?
C21 H21A . .9600 ?
C21 H21B . .9600 ?
C21 H21C . .9600 ?
C22 O5 . 1.188(4) ?
C22 O6 . 1.329(4) ?
C23 O6 . 1.443(4) ?
C23 H23A . .9600 ?
C23 H23B . .9600 ?
C23 H23C . .9600 ?
C24 H24A . .9600 ?
C24 H24B . .9600 ?
C24 H24C . .9600 ?
C25 H25A . .9600 ?
C25 H25B . .9600 ?
C25 H25C . .9600 ?

loop_
_geom_hbond_atom_site_label_D
_geom_hbond_atom_site_label_H
_geom_hbond_atom_site_label_A
_geom_hbond_site_symmetry_A
_geom_hbond_distance_DH
_geom_hbond_distance_HA
_geom_hbond_distance_DA
_geom_hbond_angle_DHA
C18 H18B O7 3_556 .96 2.47 3.424(5) 170.2
C20 H20B O7 4_557 .96 2.42 3.344(5) 160.9
C25 H25C O3 4_557 .96 2.70 3.607(5) 158.2
C24 H24A O3 3_547 .96 2.84 3.755(4) 159.9

loop_
_geom_torsion_atom_site_label_1
_geom_torsion_atom_site_label_2
_geom_torsion_atom_site_label_3
_geom_torsion_atom_site_label_4
_geom_torsion
C10 C1 C2 C3 -63.1(4)
C1 C2 C3 C4 49.8(4)
C1 C2 C3 C15 -76.8(3)
C2 C3 C4 C5 -17.5(4)
C15 C3 C4 C5 108.6(3)
C2 C3 C4 C21 160.8(3)
C15 C3 C4 C21 -73.0(4)
C3 C4 C5 C6 177.5(3)
C21 C4 C5 C6 -.7(5)
C3 C4 C5 C10 -4.7(5)
C21 C4 C5 C10 177.1(3)
C4 C5 C6 C7 121.0(3)
C10 C5 C6 C7 -57.0(4)
C5 C6 C7 C8 55.6(4)
C6 C7 C8 C22 75.3(3)
C6 C7 C8 C14 -171.1(2)
C6 C7 C8 C9 -52.2(3)
C7 C8 C9 C11 -172.1(2)
C22 C8 C9 C11 65.2(3)
C14 C8 C9 C11 -52.7(3)
C7 C8 C9 C10 53.5(3)
C22 C8 C9 C10 -69.2(3)
C14 C8 C9 C10 172.9(2)
C2 C1 C10 C5 40.0(4)
C2 C1 C10 C24 -80.7(3)
C2 C1 C10 C9 157.1(3)
C4 C5 C10 C1 -6.6(4)
C6 C5 C10 C1 171.4(2)
C4 C5 C10 C24 113.1(3)
C6 C5 C10 C24 -68.9(3)
C4 C5 C10 C9 -124.1(3)
C6 C5 C10 C9 53.8(3)
C11 C9 C10 C1 54.1(3)
C8 C9 C10 C1 -172.6(2)
C11 C9 C10 C5 173.2(3)
C8 C9 C10 C5 -53.4(3)
C11 C9 C10 C24 -65.6(3)
C8 C9 C10 C24 67.8(3)
C8 C9 C11 C12 47.8(3)
C10 C9 C11 C12 -177.4(2)
C9 C11 C12 C13 -18.4(4)
C11 C12 C13 C14 -5.2(5)
C11 C12 C13 C25 177.7(3)
C12 C13 C14 O7 -178.4(3)
C25 C13 C14 O7 -1.2(4)
C12 C13 C14 C8 -1.7(4)
C25 C13 C14 C8 175.6(3)
C7 C8 C14 O7 -34.1(4)
C22 C8 C14 O7 81.8(3)
C9 C8 C14 O7 -153.1(3)
C7 C8 C14 C13 149.1(3)
C22 C8 C14 C13 -95.0(3)
C9 C8 C14 C13 30.1(3)
C4 C3 C15 C16 -24.9(5)
C2 C3 C15 C16 101.2(4)
C4 C3 C15 C19 152.7(3)
C2 C3 C15 C19 -81.2(3)
C19 C15 C16 C17 -.2(5)
C3 C15 C16 C17 177.2(3)
C15 C16 C17 O1 -6.7(6)
C15 C16 C17 O2 175.9(3)
C16 C15 C19 O3 105.0(4)
C3 C15 C19 O3 -72.6(4)
C16 C15 C19 O4 -78.7(4)
C3 C15 C19 O4 103.6(3)
C7 C8 C22 O5 -1.4(4)
C14 C8 C22 O5 -118.2(3)
C9 C8 C22 O5 121.6(3)
C7 C8 C22 O6 174.6(2)
C14 C8 C22 O6 57.8(3)
C9 C8 C22 O6 -62.4(3)
O1 C17 O2 C18 -.4(6)
C16 C17 O2 C18 177.2(3)
O3 C19 O4 C20 -8.2(5)
C15 C19 O4 C20 175.6(3)
O5 C22 O6 C23 -.8(5)
C8 C22 O6 C23 -177.0(3)

loop_
_cod_related_entry_id
_cod_related_entry_database
_cod_related_entry_code
1 ChemSpider 8758027
